data_7054638
loop_
_publ_author_name
'Kammoun, Omar'
'Rekik, Walid'
'Na\"ili, Houcine'
'Bataille, Thierry'

_publ_section_title
;
 Inorganic layered structures in hybrid double sulfates: related phases
 and thermal reactivity
;
_journal_issue 4
_journal_name_full 'New J. Chem.'
_journal_page_first 2682
_journal_paper_doi 10.1039/C4NJ02195A
_journal_volume 39
_journal_year 2015
_chemical_formula_moiety '2(C7 H7 N2), Co H12 O6, 2(O4 S), 4(H2 O)'
_chemical_formula_sum 'C14 H34 Co N4 O18 S2'
_chemical_formula_weight 669.50
_chemical_name_systematic
; 
 ? 
;
_space_group_IT_number 2
_symmetry_cell_setting triclinic
_symmetry_space_group_name_Hall '-P 1'
_symmetry_space_group_name_H-M 'P -1'
_atom_sites_solution_hydrogens geom
_atom_sites_solution_primary direct
_atom_sites_solution_secondary difmap
_audit_block_doi 10.5517/cc13pwk7
_audit_creation_method SHELXL-97
_audit_update_record
;
2014-11-13 deposited with the CCDC.
2015-01-27 downloaded from the CCDC.
;
_cell_angle_alpha 84.4690(10)
_cell_angle_beta 79.593(2)
_cell_angle_gamma 85.310(2)
_cell_formula_units_Z 1
_cell_length_a 6.7203(2)
_cell_length_b 8.2504(3)
_cell_length_c 12.3358(4)
_cell_measurement_reflns_used 4074
_cell_measurement_temperature 293(2)
_cell_measurement_theta_max 40.250
_cell_measurement_theta_min 2.910
_cell_volume 668.13(4)
_computing_data_collection 'Collect (Bruker AXS BV, 1997-2004)'
_computing_structure_refinement 'SHELXL-97 (Sheldrick, 1997)'
_computing_structure_solution 'SHELXS-97 (Sheldrick, 1990)'
_diffrn_ambient_temperature 293(2)
_diffrn_detector_area_resol_mean 9
_diffrn_measured_fraction_theta_full 0.985
_diffrn_measured_fraction_theta_max 0.985
_diffrn_measurement_device '95mm CCD camera on \k-goniostat'
_diffrn_measurement_device_type KappaCCD
_diffrn_measurement_method CCD
_diffrn_radiation_monochromator 'horizonally mounted graphite crystal'
_diffrn_radiation_source 'fine-focus sealed tube'
_diffrn_radiation_type MoK\a
_diffrn_radiation_wavelength 0.71073
_diffrn_reflns_av_R_equivalents 0.0487
_diffrn_reflns_av_sigmaI/netI 0.0466
_diffrn_reflns_limit_h_max 9
_diffrn_reflns_limit_h_min -12
_diffrn_reflns_limit_k_max 12
_diffrn_reflns_limit_k_min -15
_diffrn_reflns_limit_l_max 18
_diffrn_reflns_limit_l_min -22
_diffrn_reflns_number 14518
_diffrn_reflns_theta_full 40.32
_diffrn_reflns_theta_max 40.32
_diffrn_reflns_theta_min 3.09
_exptl_absorpt_coefficient_mu 0.886
_exptl_absorpt_correction_T_max 0.9421
_exptl_absorpt_correction_T_min 0.7887
_exptl_absorpt_correction_type analytical
_exptl_absorpt_process_details
; 
(c.f. r.h. blessing, acta cryst. (1995), a51, 33-38) 
;
_exptl_crystal_colour red
_exptl_crystal_density_diffrn 1.664
_exptl_crystal_density_method 'not measured'
_exptl_crystal_description Polyhedral
_exptl_crystal_F_000 349
_exptl_crystal_size_max 0.33
_exptl_crystal_size_mid 0.20
_exptl_crystal_size_min 0.11
_refine_diff_density_max 0.764
_refine_diff_density_min -1.052
_refine_diff_density_rms 0.076
_refine_ls_extinction_coef 0.86(2)
_refine_ls_extinction_expression Fc^*^=kFc[1+0.001xFc^2^\l^3^/sin(2\q)]^-1/4^
_refine_ls_extinction_method SHELXL
_refine_ls_goodness_of_fit_ref 1.026
_refine_ls_hydrogen_treatment mixed
_refine_ls_matrix_type full
_refine_ls_number_parameters 219
_refine_ls_number_reflns 8328
_refine_ls_number_restraints 15
_refine_ls_restrained_S_all 1.028
_refine_ls_R_factor_all 0.0565
_refine_ls_R_factor_gt 0.0421
_refine_ls_shift/su_max 0.001
_refine_ls_shift/su_mean 0.000
_refine_ls_structure_factor_coef Fsqd
_refine_ls_weighting_details 'calc w=1/[\s^2^(Fo^2^)+(0.0523P)^2^+0.1864P] where P=(Fo^2^+2Fc^2^)/3'
_refine_ls_weighting_scheme calc
_refine_ls_wR_factor_gt 0.1085
_refine_ls_wR_factor_ref 0.1183
_reflns_number_gt 6573
_reflns_number_total 8328
_reflns_threshold_expression >2sigma(I)
_cod_data_source_file c4nj02195a2.cif
_cod_data_source_block shelx
_cod_depositor_comments
;
The following automatic conversions were performed:

'_symmetry_cell_setting' value 'Triclinic' changed to 'triclinic'
according to
/usr/data/users/saulius/crontab/automatic-downloads/rss-feeds/RSC/lib/dictionaries/cif_core.dic
dictionary named 'cif_core.dic' version 2.4.2 from 2011-04-26.

Automatic conversion script
Id: cif_fix_values 3008 2015-01-20 13:52:24Z robertas 

 Adding full bibliography for 7054638--7054641.cif.
;
_cod_original_sg_symbol_Hall -P1
_cod_original_sg_symbol_H-M P-1
_cod_database_code 7054638

loop_
_symmetry_equiv_pos_as_xyz
'x, y, z'
'-x, -y, -z'

loop_
_atom_site_label
_atom_site_type_symbol
_atom_site_fract_x
_atom_site_fract_y
_atom_site_fract_z
_atom_site_U_iso_or_equiv
_atom_site_adp_type
_atom_site_occupancy
_atom_site_symmetry_multiplicity
_atom_site_calc_flag
_atom_site_refinement_flags
Co1 Co 0.5000 0.0000 1.0000 0.02069(6) Uani 1 2 d S
S1 S 0.10146(4) 0.35918(3) 0.77738(2) 0.02270(6) Uani 1 1 d .
OW3 O 0.36072(14) -0.04387(11) 0.86737(8) 0.02895(16) Uani 1 1 d D
O1 O 0.30634(15) 0.39905(13) 0.78895(9) 0.0364(2) Uani 1 1 d .
OW1 O 0.41420(17) 0.39339(12) 1.15287(10) 0.0364(2) Uani 1 1 d D
O2 O 0.06301(18) 0.40859(13) 0.66547(8) 0.0374(2) Uani 1 1 d .
OW4 O 0.78306(13) -0.02627(12) 0.89275(9) 0.03215(18) Uani 1 1 d D
OW2 O -0.07437(17) 0.27329(12) 1.06955(9) 0.03548(19) Uani 1 1 d D
O3 O -0.04779(18) 0.44835(16) 0.85781(10) 0.0441(3) Uani 1 1 d .
OW5 O 0.48367(17) 0.24893(11) 0.95837(9) 0.03401(19) Uani 1 1 d D
N1 N 0.27788(18) 0.14832(16) 0.33206(9) 0.0347(2) Uani 1 1 d .
HN1 H 0.3079 0.1611 0.2611 0.042 Uiso 1 1 calc R
O4 O 0.08408(18) 0.18205(12) 0.80243(11) 0.0427(3) Uani 1 1 d .
C2 C 0.29464(17) 0.00210(16) 0.39591(10) 0.0288(2) Uani 1 1 d .
C7 C 0.23168(17) 0.03855(15) 0.50589(9) 0.02714(19) Uani 1 1 d .
C5 C 0.2945(3) -0.2382(2) 0.56572(16) 0.0448(3) Uani 1 1 d .
H5 H 0.2958 -0.3220 0.6217 0.054 Uiso 1 1 calc R
C1 C 0.2079(2) 0.26570(18) 0.39822(12) 0.0353(2) Uani 1 1 d .
H1 H 0.1831 0.3748 0.3747 0.042 Uiso 1 1 calc R
C6 C 0.2311(2) -0.08131(19) 0.59342(11) 0.0364(3) Uani 1 1 d .
H6 H 0.1903 -0.0573 0.6666 0.044 Uiso 1 1 calc R
C3 C 0.3580(2) -0.1559(2) 0.36843(14) 0.0391(3) Uani 1 1 d .
H3 H 0.3988 -0.1804 0.2954 0.047 Uiso 1 1 calc R
C4 C 0.3570(3) -0.2738(2) 0.45515(18) 0.0458(4) Uani 1 1 d .
H4 H 0.3991 -0.3807 0.4401 0.055 Uiso 1 1 calc R
N2 N 0.17868(17) 0.20458(14) 0.50237(9) 0.03136(19) Uani 1 1 d .
HN2 H 0.1340 0.2590 0.5588 0.038 Uiso 1 1 calc R
H21 H 0.305(3) 0.467(3) 1.154(2) 0.056(7) Uiso 1 1 d D
H14 H 0.874(3) -0.110(2) 0.9078(17) 0.041(5) Uiso 1 1 d D
H15 H 0.456(3) 0.308(3) 1.0180(14) 0.045(6) Uiso 1 1 d D
H25 H 0.419(3) 0.300(3) 0.9042(15) 0.055(7) Uiso 1 1 d D
H22 H -0.085(4) 0.317(3) 0.9993(14) 0.056(7) Uiso 1 1 d D
H12 H -0.036(5) 0.356(3) 1.105(2) 0.098(11) Uiso 1 1 d D
H11 H 0.516(3) 0.448(3) 1.174(2) 0.066(8) Uiso 1 1 d D
H13 H 0.277(3) 0.041(2) 0.841(2) 0.059(7) Uiso 1 1 d D
H23 H 0.282(3) -0.134(2) 0.882(2) 0.062(7) Uiso 1 1 d D
H24 H 0.844(4) 0.064(2) 0.866(2) 0.074(8) Uiso 1 1 d D

loop_
_atom_site_aniso_label
_atom_site_aniso_U_11
_atom_site_aniso_U_22
_atom_site_aniso_U_33
_atom_site_aniso_U_23
_atom_site_aniso_U_13
_atom_site_aniso_U_12
Co1 0.02161(9) 0.01872(9) 0.02198(9) 0.00016(6) -0.00586(6) -0.00035(6)
S1 0.02506(11) 0.02058(11) 0.02291(11) -0.00171(8) -0.00704(8) 0.00208(8)
OW3 0.0308(4) 0.0273(4) 0.0311(4) 0.0007(3) -0.0134(3) -0.0018(3)
O1 0.0312(4) 0.0374(5) 0.0436(5) -0.0024(4) -0.0128(4) -0.0060(3)
OW1 0.0387(5) 0.0261(4) 0.0461(5) -0.0026(4) -0.0128(4) -0.0007(3)
O2 0.0552(6) 0.0326(4) 0.0272(4) -0.0022(3) -0.0185(4) 0.0057(4)
OW4 0.0240(3) 0.0319(4) 0.0378(4) 0.0014(3) -0.0007(3) -0.0013(3)
OW2 0.0417(5) 0.0287(4) 0.0367(5) -0.0031(3) -0.0075(4) -0.0044(3)
O3 0.0382(5) 0.0517(6) 0.0410(5) -0.0155(5) -0.0028(4) 0.0111(4)
OW5 0.0454(5) 0.0211(3) 0.0374(5) 0.0015(3) -0.0153(4) -0.0002(3)
N1 0.0350(5) 0.0417(6) 0.0258(4) -0.0008(4) -0.0046(4) 0.0026(4)
O4 0.0433(5) 0.0239(4) 0.0630(7) 0.0088(4) -0.0201(5) -0.0043(4)
C2 0.0239(4) 0.0355(5) 0.0272(4) -0.0059(4) -0.0045(3) 0.0009(4)
C7 0.0231(4) 0.0341(5) 0.0255(4) -0.0043(4) -0.0064(3) -0.0023(3)
C5 0.0401(7) 0.0392(7) 0.0569(9) 0.0120(6) -0.0184(6) -0.0108(6)
C1 0.0347(6) 0.0342(6) 0.0374(6) -0.0015(5) -0.0105(5) 0.0030(4)
C6 0.0335(6) 0.0471(7) 0.0301(5) 0.0041(5) -0.0102(4) -0.0103(5)
C3 0.0327(6) 0.0406(7) 0.0450(7) -0.0153(6) -0.0054(5) 0.0028(5)
C4 0.0387(7) 0.0324(6) 0.0691(11) -0.0085(7) -0.0155(7) 0.0001(5)
N2 0.0297(4) 0.0352(5) 0.0310(4) -0.0095(4) -0.0081(3) 0.0015(4)

loop_
_atom_type_symbol
_atom_type_description
_atom_type_scat_dispersion_real
_atom_type_scat_dispersion_imag
_atom_type_scat_source
C C 0.0033 0.0016 'International Tables Vol C Tables 4.2.6.8 and 6.1.1.4'
H H 0.0000 0.0000 'International Tables Vol C Tables 4.2.6.8 and 6.1.1.4'
N N 0.0061 0.0033 'International Tables Vol C Tables 4.2.6.8 and 6.1.1.4'
O O 0.0106 0.0060 'International Tables Vol C Tables 4.2.6.8 and 6.1.1.4'
S S 0.1246 0.1234 'International Tables Vol C Tables 4.2.6.8 and 6.1.1.4'
Co Co 0.3494 0.9721 'International Tables Vol C Tables 4.2.6.8 and 6.1.1.4'

loop_
_geom_angle_atom_site_label_1
_geom_angle_atom_site_label_2
_geom_angle_atom_site_label_3
_geom_angle
_geom_angle_site_symmetry_1
_geom_angle_site_symmetry_3
OW5 Co1 OW5 180.0 . 2_657
OW5 Co1 OW3 88.14(4) . 2_657
OW5 Co1 OW3 91.86(4) 2_657 2_657
OW5 Co1 OW3 91.86(4) . .
OW5 Co1 OW3 88.14(4) 2_657 .
OW3 Co1 OW3 180.0 2_657 .
OW5 Co1 OW4 89.29(4) . 2_657
OW5 Co1 OW4 90.71(4) 2_657 2_657
OW3 Co1 OW4 87.88(4) 2_657 2_657
OW3 Co1 OW4 92.12(4) . 2_657
OW5 Co1 OW4 90.71(4) . .
OW5 Co1 OW4 89.29(4) 2_657 .
OW3 Co1 OW4 92.12(4) 2_657 .
OW3 Co1 OW4 87.88(4) . .
OW4 Co1 OW4 180.0 2_657 .
O2 S1 O2 0.00(9) 1 .
O2 S1 O4 110.18(7) 1 1
O2 S1 O4 110.18(7) . 1
O2 S1 O4 110.18(7) 1 .
O2 S1 O4 110.18(7) . .
O4 S1 O4 0.00(9) 1 .
O2 S1 O1 110.83(7) 1 .
O2 S1 O1 110.83(7) . .
O4 S1 O1 108.81(6) 1 .
O4 S1 O1 108.81(6) . .
O2 S1 O1 110.83(7) 1 1
O2 S1 O1 110.83(7) . 1
O4 S1 O1 108.81(6) 1 1
O4 S1 O1 108.81(6) . 1
O1 S1 O1 0.00(8) . 1
O2 S1 O3 109.26(7) 1 .
O2 S1 O3 109.26(7) . .
O4 S1 O3 109.63(8) 1 .
O4 S1 O3 109.63(8) . .
O1 S1 O3 108.10(7) . .
O1 S1 O3 108.10(7) 1 .
O2 S1 O3 109.26(7) 1 1
O2 S1 O3 109.26(7) . 1
O4 S1 O3 109.63(8) 1 1
O4 S1 O3 109.63(8) . 1
O1 S1 O3 108.10(7) . 1
O1 S1 O3 108.10(7) 1 1
O3 S1 O3 0.00(8) . 1
Co1 OW3 H13 117.0(15) . .
Co1 OW3 H23 113.6(16) . .
H13 OW3 H23 105.1(18) . .
O1 O1 S1 0(10) 1 .
OW1 OW1 H21 0(10) 1 .
OW1 OW1 H11 0(10) 1 .
H21 OW1 H11 106.0(18) . .
O2 O2 S1 0(10) 1 .
Co1 OW4 H14 119.4(13) . .
Co1 OW4 H24 117.6(17) . .
H14 OW4 H24 111.7(19) . .
H22 OW2 H12 106(2) . .
O3 O3 S1 0(10) 1 .
Co1 OW5 H15 113.0(14) . .
Co1 OW5 H25 124.7(15) . .
H15 OW5 H25 108.8(17) . .
C1 N1 C2 108.88(11) . .
C1 N1 HN1 125.6 . .
C2 N1 HN1 125.6 . .
O4 O4 S1 0(9) 1 .
N1 C2 C3 132.19(13) . .
N1 C2 C7 106.03(11) . .
C3 C2 C7 121.78(13) . .
N2 C7 C6 132.17(12) . .
N2 C7 C2 106.21(11) . .
C6 C7 C2 121.62(12) . .
C6 C5 C4 121.63(14) . .
C6 C5 H5 119.2 . .
C4 C5 H5 119.2 . .
N2 C1 N1 109.95(12) . .
N2 C1 H1 125.0 . .
N1 C1 H1 125.0 . .
C5 C6 C7 116.39(13) . .
C5 C6 H6 121.8 . .
C7 C6 H6 121.8 . .
C4 C3 C2 116.35(14) . .
C4 C3 H3 121.8 . .
C2 C3 H3 121.8 . .
C3 C4 C5 122.23(15) . .
C3 C4 H4 118.9 . .
C5 C4 H4 118.9 . .
C1 N2 C7 108.93(11) . .
C1 N2 HN2 125.5 . .
C7 N2 HN2 125.5 . .

loop_
_geom_bond_atom_site_label_1
_geom_bond_atom_site_label_2
_geom_bond_distance
_geom_bond_site_symmetry_2
Co1 OW5 2.0673(9) .
Co1 OW5 2.0673(9) 2_657
Co1 OW3 2.0993(9) 2_657
Co1 OW3 2.0993(9) .
Co1 OW4 2.1200(9) 2_657
Co1 OW4 2.1200(9) .
S1 O2 1.4635(9) 1
S1 O2 1.4635(9) .
S1 O4 1.4739(10) 1
S1 O4 1.4739(10) .
S1 O1 1.4759(10) .
S1 O1 1.4759(10) 1
S1 O3 1.4807(11) .
S1 O3 1.4807(11) 1
OW3 H13 0.928(15) .
OW3 H23 0.931(15) .
O1 O1 0.000(3) 1
OW1 OW1 0.000(3) 1
OW1 H21 0.915(15) .
OW1 H11 0.934(16) .
O2 O2 0.000(2) 1
OW4 H14 0.912(14) .
OW4 H24 0.888(16) .
OW2 H22 0.919(15) .
OW2 H12 0.926(17) .
O3 O3 0.000(2) 1
OW5 H15 0.904(14) .
OW5 H25 0.912(15) .
N1 C1 1.3282(19) .
N1 C2 1.3839(18) .
N1 HN1 0.8600 .
O4 O4 0.000(3) 1
C2 C3 1.3923(19) .
C2 C7 1.4002(16) .
C7 N2 1.3854(17) .
C7 C6 1.3918(18) .
C5 C6 1.384(2) .
C5 C4 1.405(3) .
C5 H5 0.9300 .
C1 N2 1.3204(18) .
C1 H1 0.9300 .
C6 H6 0.9300 .
C3 C4 1.374(3) .
C3 H3 0.9300 .
C4 H4 0.9300 .
N2 HN2 0.8600 .

loop_
_geom_hbond_atom_site_label_D
_geom_hbond_atom_site_label_H
_geom_hbond_atom_site_label_A
_geom_hbond_distance_DH
_geom_hbond_distance_HA
_geom_hbond_distance_DA
_geom_hbond_angle_DHA
_geom_hbond_site_symmetry_A
OW3 H13 O4 0.928(15) 1.774(16) 2.6936(14) 170(2) 1
OW3 H23 OW2 0.931(15) 1.859(17) 2.7681(14) 165(2) 2_557
OW4 H24 O4 0.888(16) 1.95(2) 2.7700(14) 153(2) 1_655
OW4 H14 OW2 0.912(14) 1.864(15) 2.7741(15) 175.5(19) 2_657
OW5 H15 OW1 0.904(14) 1.836(14) 2.7296(16) 170(2) 1
OW5 H25 O1 0.912(15) 1.825(15) 2.7353(14) 176(2) 1
OW1 H21 O3 0.915(15) 1.834(15) 2.7100(16) 160(2) 2_567
OW1 H11 O1 0.934(16) 1.948(17) 2.8678(14) 168(2) 2_667
OW2 H22 O3 0.919(15) 1.950(17) 2.8437(17) 164(2) 1
OW2 H12 O3 0.926(17) 1.873(19) 2.7789(17) 166(3) 2_567
N1 HN1 OW1 0.86 2.31 2.9195(16) 127.7 1_554
N2 HN2 O2 0.86 1.86 2.7128(15) 169.3 1
